data_4341701
loop_
_publ_author_name
'Liu, Bin-Wen'
'Zeng, Hui-Yi'
'Zhang, Ming-Jian'
'Fan, Yu-Hang'
'Guo, Guo-Cong'
'Huang, Jin-Shun'
'Dong, Zhen-Chao'

_publ_section_title
;
 Syntheses, Structures, and Nonlinear-Optical Properties of Metal Sulfides
 Ba2Ga8MS16 (M = Si, Ge).
;
_journal_issue 3
_journal_name_full 'Inorganic chemistry'
_journal_page_first 976
_journal_page_last 981
_journal_paper_doi 10.1021/ic502362f
_journal_volume 54
_journal_year 2015
_chemical_formula_moiety Ba2Ga8GeS16
_chemical_formula_sum 'Ba2 Ga8 Ge S16'
_chemical_formula_weight 1417.99
_chemical_melting_point ?
_chemical_name_common Ba2Ga8GeS16
_chemical_name_systematic
; 
 ? 
;
_space_group_IT_number 186
_symmetry_cell_setting hexagonal
_symmetry_space_group_name_Hall 'P 6c -2c'
_symmetry_space_group_name_H-M 'P 63 m c'
_atom_sites_solution_primary direct
_atom_sites_solution_secondary difmap
_audit_creation_method SHELXL-97
_cell_angle_alpha 90.00
_cell_angle_beta 90.00
_cell_angle_gamma 120.00
_cell_formula_units_Z 2
_cell_length_a 10.8868(4)
_cell_length_b 10.8868(4)
_cell_length_c 11.9152(7)
_cell_measurement_reflns_used 3454
_cell_measurement_temperature 293(2)
_cell_measurement_theta_max 27.4816
_cell_measurement_theta_min 2.1601
_cell_volume 1223.02(10)
_computing_cell_refinement 'CrystalClear (Rigaku Inc., 2008)'
_computing_data_collection 'CrystalClear (Rigaku Inc., 2008)'
_computing_data_reduction 'CrystalClear (Rigaku Inc., 2008)'
_computing_publication_material 'SHELXL-97 (Sheldrick, 1997)'
_computing_structure_refinement 'SHELXL-97 (Sheldrick, 1997)'
_computing_structure_solution 'SHELXS-97 (Sheldrick, 1990)'
_diffrn_ambient_temperature 293(2)
_diffrn_detector_area_resol_mean 28.5714
_diffrn_measured_fraction_theta_full 0.991
_diffrn_measured_fraction_theta_max 0.991
_diffrn_measurement_device_type 'Rigaku Mercury CCD'
_diffrn_measurement_method CCD_Profile_fitting
_diffrn_radiation_monochromator graphite
_diffrn_radiation_source 'fine-focus sealed tube'
_diffrn_radiation_type MoK\a
_diffrn_radiation_wavelength 0.71073
_diffrn_reflns_av_R_equivalents 0.0376
_diffrn_reflns_av_sigmaI/netI 0.0207
_diffrn_reflns_limit_h_max 13
_diffrn_reflns_limit_h_min -12
_diffrn_reflns_limit_k_max 13
_diffrn_reflns_limit_k_min -13
_diffrn_reflns_limit_l_max 14
_diffrn_reflns_limit_l_min -13
_diffrn_reflns_number 7866
_diffrn_reflns_theta_full 25.42
_diffrn_reflns_theta_max 25.42
_diffrn_reflns_theta_min 2.16
_exptl_absorpt_coefficient_mu 14.389
_exptl_absorpt_correction_T_max 1.0000
_exptl_absorpt_correction_T_min 0.7429
_exptl_absorpt_correction_type multi-scan
_exptl_crystal_colour Yellow
_exptl_crystal_density_diffrn 3.851
_exptl_crystal_density_meas ?
_exptl_crystal_density_method 'not measured'
_exptl_crystal_description Block
_exptl_crystal_F_000 1296
_exptl_crystal_size_max 0.12
_exptl_crystal_size_mid 0.11
_exptl_crystal_size_min 0.09
_refine_diff_density_max 0.457
_refine_diff_density_min -0.431
_refine_diff_density_rms 0.079
_refine_ls_abs_structure_details 'Flack H D (1983), Acta Cryst. A39, 876-881'
_refine_ls_abs_structure_Flack 0.000(11)
_refine_ls_extinction_coef 0.00236(11)
_refine_ls_extinction_expression Fc^*^=kFc[1+0.001xFc^2^\l^3^/sin(2\q)]^-1/4^
_refine_ls_extinction_method SHELXL
_refine_ls_goodness_of_fit_ref 1.039
_refine_ls_matrix_type full
_refine_ls_number_parameters 54
_refine_ls_number_reflns 858
_refine_ls_number_restraints 1
_refine_ls_restrained_S_all 1.038
_refine_ls_R_factor_all 0.0164
_refine_ls_R_factor_gt 0.0150
_refine_ls_shift/su_max 0.001
_refine_ls_shift/su_mean 0.000
_refine_ls_structure_factor_coef Fsqd
_refine_ls_weighting_details 'calc w=1/[\s^2^(Fo^2^)+(0.0105P)^2^+0.0000P] where P=(Fo^2^+2Fc^2^)/3'
_refine_ls_weighting_scheme calc
_refine_ls_wR_factor_gt 0.0272
_refine_ls_wR_factor_ref 0.0280
_reflns_number_gt 836
_reflns_number_total 858
_reflns_threshold_expression >2sigma(I)
_cod_data_source_file ic502362f_si_002.cif
_cod_data_source_block icsd-428392
_cod_depositor_comments
;
The following automatic conversions were performed:

'_chemical_melting_point' value 'not measured' was changed to '?' -
the value is undefined or not
given.

'_exptl_absorpt_correction_type' value 'Multi-scan' changed
to 'multi-scan' according to
/home/saulius/struct/COD-crude-data--automatic-downloads/rss-feeds/ACS/lib/dictionaries/cif_core.dic
dictionary named 'cif_core.dic' version 2.4.2 from 2011-04-26.

Automatic conversion script
Id: cif_fix_values 2935 2014-11-11 08:27:57Z andrius 

The following automatic conversions were performed:

'_exptl_crystal_density_meas' value 'not measured' was changed to '?'
- the value is perceived as not measured.

Automatic conversion script
Id: cif_fix_values 3008 2015-01-20 13:52:24Z robertas 

 Adding full bibliography for 4341700--4341701.cif.
;
_cod_original_sg_symbol_H-M P6(3)mc
_cod_database_code 4341701

loop_
_symmetry_equiv_pos_as_xyz
'x, y, z'
'-y, x-y, z'
'-x+y, -x, z'
'-x, -y, z+1/2'
'y, -x+y, z+1/2'
'x-y, x, z+1/2'
'-y, -x, z'
'-x+y, y, z'
'x, x-y, z'
'y, x, z+1/2'
'x-y, -y, z+1/2'
'-x, -x+y, z+1/2'

loop_
_atom_site_label
_atom_site_type_symbol
_atom_site_fract_x
_atom_site_fract_y
_atom_site_fract_z
_atom_site_U_iso_or_equiv
_atom_site_adp_type
_atom_site_occupancy
_atom_site_symmetry_multiplicity
_atom_site_calc_flag
_atom_site_refinement_flags
Ba1 Ba 0.3333 0.6667 0.02351(4) 0.03292(15) Uani 1 6 d S
Ba2 Ba 0.3333 0.6667 0.51880(4) 0.02859(14) Uani 1 6 d S
Ga1 Ga 0.00550(4) 0.34083(3) 0.32617(6) 0.01006(9) Uani 0.83 1 d P
Ge1 Ge 0.00550(4) 0.34083(3) 0.32617(6) 0.01006(9) Uani 0.17 1 d P
Ga2 Ga 0.88533(2) 0.11467(2) 0.06940(7) 0.01061(12) Uani 1 2 d S
S1 S 0.65744(7) 0.00429(7) 0.01522(8) 0.0145(2) Uani 1 1 d .
S2 S 0.22887(5) 0.77113(5) 0.26043(10) 0.0145(2) Uani 1 2 d S
S3 S 0.56377(5) 0.43623(5) 0.27362(10) 0.0123(2) Uani 1 2 d S
S4 S 0.89244(5) 0.10756(5) 0.26381(9) 0.0092(2) Uani 1 2 d S
S5 S 1.0000 0.0000 0.00189(16) 0.0091(5) Uani 1 6 d S

loop_
_atom_site_aniso_label
_atom_site_aniso_U_11
_atom_site_aniso_U_22
_atom_site_aniso_U_33
_atom_site_aniso_U_23
_atom_site_aniso_U_13
_atom_site_aniso_U_12
Ba1 0.0384(2) 0.0384(2) 0.0220(3) 0.000 0.000 0.01920(11)
Ba2 0.02378(19) 0.02378(19) 0.0382(3) 0.000 0.000 0.01189(9)
Ga1 0.01018(16) 0.0105(2) 0.01005(15) -0.00036(16) -0.00048(13) 0.00562(17)
Ge1 0.01018(16) 0.0105(2) 0.01005(15) -0.00036(16) -0.00048(13) 0.00562(17)
Ga2 0.01187(18) 0.01187(18) 0.0092(2) 0.00013(12) -0.00013(12) 0.00674(18)
S1 0.0116(4) 0.0212(5) 0.0094(5) 0.0005(3) -0.0003(3) 0.0073(3)
S2 0.0122(4) 0.0122(4) 0.0173(6) -0.0035(2) 0.0035(2) 0.0046(4)
S3 0.0106(4) 0.0106(4) 0.0147(6) -0.0021(2) 0.0021(2) 0.0048(4)
S4 0.0103(4) 0.0103(4) 0.0067(5) -0.0002(2) 0.0002(2) 0.0050(4)
S5 0.0092(6) 0.0092(6) 0.0088(12) 0.000 0.000 0.0046(3)

loop_
_atom_type_symbol
_atom_type_description
_atom_type_scat_dispersion_real
_atom_type_scat_dispersion_imag
_atom_type_scat_source
S S 0.1246 0.1234 'International Tables Vol C Tables 4.2.6.8 and 6.1.1.4'
Ga Ga 0.2307 1.6083 'International Tables Vol C Tables 4.2.6.8 and 6.1.1.4'
Ba Ba -0.3244 2.2819 'International Tables Vol C Tables 4.2.6.8 and 6.1.1.4'
Ge Ge 0.1547 1.8001 'International Tables Vol C Tables 4.2.6.8 and 6.1.1.4'

loop_
_geom_angle_atom_site_label_1
_geom_angle_atom_site_label_2
_geom_angle_atom_site_label_3
_geom_angle
_geom_angle_site_symmetry_1
_geom_angle_site_symmetry_3
S2 Ba1 S2 59.41(3) . 3_565
S2 Ba1 S2 59.41(3) . 2_665
S2 Ba1 S2 59.41(3) 3_565 2_665
S2 Ba1 S3 122.065(19) . 6_554
S2 Ba1 S3 178.19(3) 3_565 6_554
S2 Ba1 S3 122.065(19) 2_665 6_554
S2 Ba1 S3 122.065(19) . 5_564
S2 Ba1 S3 122.065(19) 3_565 5_564
S2 Ba1 S3 178.19(3) 2_665 5_564
S3 Ba1 S3 56.43(3) 6_554 5_564
S2 Ba1 S3 178.19(3) . 4_664
S2 Ba1 S3 122.065(19) 3_565 4_664
S2 Ba1 S3 122.065(19) 2_665 4_664
S3 Ba1 S3 56.43(3) 6_554 4_664
S3 Ba1 S3 56.43(3) 5_564 4_664
S2 Ba1 S1 62.45(2) . 2
S2 Ba1 S1 121.85(2) 3_565 2
S2 Ba1 S1 90.129(15) 2_665 2
S3 Ba1 S1 59.67(2) 6_554 2
S3 Ba1 S1 89.790(15) 5_564 2
S3 Ba1 S1 116.09(2) 4_664 2
S2 Ba1 S1 62.45(2) . 8_665
S2 Ba1 S1 90.129(15) 3_565 8_665
S2 Ba1 S1 121.85(2) 2_665 8_665
S3 Ba1 S1 89.790(15) 6_554 8_665
S3 Ba1 S1 59.67(2) 5_564 8_665
S3 Ba1 S1 116.09(2) 4_664 8_665
S1 Ba1 S1 64.02(2) 2 8_665
S2 Ba1 S1 90.129(15) . 7_565
S2 Ba1 S1 121.85(2) 3_565 7_565
S2 Ba1 S1 62.45(2) 2_665 7_565
S3 Ba1 S1 59.67(2) 6_554 7_565
S3 Ba1 S1 116.09(2) 5_564 7_565
S3 Ba1 S1 89.790(15) 4_664 7_565
S1 Ba1 S1 55.93(2) 2 7_565
S1 Ba1 S1 119.926(2) 8_665 7_565
S2 Ba1 S1 90.129(15) . 1_565
S2 Ba1 S1 62.45(2) 3_565 1_565
S2 Ba1 S1 121.85(2) 2_665 1_565
S3 Ba1 S1 116.09(2) 6_554 1_565
S3 Ba1 S1 59.67(2) 5_564 1_565
S3 Ba1 S1 89.790(15) 4_664 1_565
S1 Ba1 S1 119.926(2) 2 1_565
S1 Ba1 S1 55.93(2) 8_665 1_565
S1 Ba1 S1 174.88(3) 7_565 1_565
S2 Ba1 S1 121.85(2) . 3_665
S2 Ba1 S1 90.129(15) 3_565 3_665
S2 Ba1 S1 62.45(2) 2_665 3_665
S3 Ba1 S1 89.790(15) 6_554 3_665
S3 Ba1 S1 116.09(2) 5_564 3_665
S3 Ba1 S1 59.67(2) 4_664 3_665
S1 Ba1 S1 119.926(2) 2 3_665
S1 Ba1 S1 174.88(3) 8_665 3_665
S1 Ba1 S1 64.02(2) 7_565 3_665
S1 Ba1 S1 119.926(2) 1_565 3_665
S2 Ba1 S1 121.85(2) . 9
S2 Ba1 S1 62.45(2) 3_565 9
S2 Ba1 S1 90.129(15) 2_665 9
S3 Ba1 S1 116.09(2) 6_554 9
S3 Ba1 S1 89.790(15) 5_564 9
S3 Ba1 S1 59.67(2) 4_664 9
S1 Ba1 S1 174.88(3) 2 9
S1 Ba1 S1 119.926(2) 8_665 9
S1 Ba1 S1 119.926(2) 7_565 9
S1 Ba1 S1 64.02(2) 1_565 9
S1 Ba1 S1 55.93(2) 3_665 9
S1 Ba2 S1 62.82(2) 4_665 10
S1 Ba2 S1 119.986(1) 4_665 5_565
S1 Ba2 S1 57.17(2) 10 5_565
S1 Ba2 S1 57.17(2) 4_665 11_565
S1 Ba2 S1 119.986(1) 10 11_565
S1 Ba2 S1 176.86(3) 5_565 11_565
S1 Ba2 S1 119.985(1) 4_665 6
S1 Ba2 S1 176.86(3) 10 6
S1 Ba2 S1 119.986(1) 5_565 6
S1 Ba2 S1 62.82(2) 11_565 6
S1 Ba2 S1 176.86(3) 4_665 12_665
S1 Ba2 S1 119.986(1) 10 12_665
S1 Ba2 S1 62.82(2) 5_565 12_665
S1 Ba2 S1 119.986(1) 11_565 12_665
S1 Ba2 S1 57.17(2) 6 12_665
S1 Ba2 S3 62.44(2) 4_665 5_565
S1 Ba2 S3 91.343(15) 10 5_565
S1 Ba2 S3 118.02(2) 5_565 5_565
S1 Ba2 S3 62.44(2) 11_565 5_565
S1 Ba2 S3 91.343(15) 6 5_565
S1 Ba2 S3 118.02(2) 12_665 5_565
S1 Ba2 S3 91.343(15) 4_665 6
S1 Ba2 S3 62.44(2) 10 6
S1 Ba2 S3 62.44(2) 5_565 6
S1 Ba2 S3 118.02(2) 11_565 6
S1 Ba2 S3 118.02(2) 6 6
S1 Ba2 S3 91.343(15) 12_665 6
S3 Ba2 S3 55.59(3) 5_565 6
S1 Ba2 S3 118.02(2) 4_665 4_665
S1 Ba2 S3 118.02(2) 10 4_665
S1 Ba2 S3 91.343(15) 5_565 4_665
S1 Ba2 S3 91.343(15) 11_565 4_665
S1 Ba2 S3 62.44(2) 6 4_665
S1 Ba2 S3 62.44(2) 12_665 4_665
S3 Ba2 S3 55.59(3) 5_565 4_665
S3 Ba2 S3 55.59(3) 6 4_665
S1 Ba2 S2 61.96(2) 4_665 .
S1 Ba2 S2 61.96(2) 10 .
S1 Ba2 S2 88.657(15) 5_565 .
S1 Ba2 S2 88.657(15) 11_565 .
S1 Ba2 S2 117.58(2) 6 .
S1 Ba2 S2 117.58(2) 12_665 .
S3 Ba2 S2 124.380(18) 5_565 .
S3 Ba2 S2 124.380(18) 6 .
S3 Ba2 S2 179.97(3) 4_665 .
S1 Ba2 S2 117.58(2) 4_665 2_665
S1 Ba2 S2 88.657(15) 10 2_665
S1 Ba2 S2 61.96(2) 5_565 2_665
S1 Ba2 S2 117.58(2) 11_565 2_665
S1 Ba2 S2 88.657(15) 6 2_665
S1 Ba2 S2 61.96(2) 12_665 2_665
S3 Ba2 S2 179.97(2) 5_565 2_665
S3 Ba2 S2 124.380(19) 6 2_665
S3 Ba2 S2 124.380(18) 4_665 2_665
S2 Ba2 S2 55.65(3) . 2_665
S1 Ba2 S2 88.657(15) 4_665 3_565
S1 Ba2 S2 117.58(2) 10 3_565
S1 Ba2 S2 117.58(2) 5_565 3_565
S1 Ba2 S2 61.96(2) 11_565 3_565
S1 Ba2 S2 61.96(2) 6 3_565
S1 Ba2 S2 88.657(15) 12_665 3_565
S3 Ba2 S2 124.380(19) 5_565 3_565
S3 Ba2 S2 179.97(3) 6 3_565
S3 Ba2 S2 124.380(18) 4_665 3_565
S2 Ba2 S2 55.65(3) . 3_565
S2 Ba2 S2 55.65(3) 2_665 3_565
S2 Ga1 S3 113.90(4) 2_665 3_565
S2 Ga1 S1 110.62(4) 2_665 5_565
S3 Ga1 S1 104.48(4) 3_565 5_565
S2 Ga1 S4 109.86(4) 2_665 1_455
S3 Ga1 S4 107.70(4) 3_565 1_455
S1 Ga1 S4 110.12(4) 5_565 1_455
S1 Ga2 S1 110.30(5) . 7_665
S1 Ga2 S5 111.25(4) . .
S1 Ga2 S5 111.25(4) 7_665 .
S1 Ga2 S4 108.41(4) . .
S1 Ga2 S4 108.41(4) 7_665 .
S5 Ga2 S4 107.09(6) . .
Ga2 S1 Ge1 104.98(4) . 6_654
Ga2 S1 Ga1 104.98(4) . 6_654
Ge1 S1 Ga1 0.000(17) 6_654 6_654
Ga2 S1 Ba2 89.44(2) . 4_664
Ge1 S1 Ba2 91.31(3) 6_654 4_664
Ga1 S1 Ba2 91.31(3) 6_654 4_664
Ga2 S1 Ba1 142.61(3) . 1_545
Ge1 S1 Ba1 92.69(3) 6_654 1_545
Ga1 S1 Ba1 92.69(3) 6_654 1_545
Ba2 S1 Ba1 123.40(2) 4_664 1_545
Ge1 S2 Ga1 0.00(4) 3_565 3_565
Ge1 S2 Ge1 106.03(5) 3_565 9_565
Ga1 S2 Ge1 106.03(5) 3_565 9_565
Ge1 S2 Ga1 106.03(5) 3_565 9_565
Ga1 S2 Ga1 106.03(5) 3_565 9_565
Ge1 S2 Ga1 0.000(14) 9_565 9_565
Ge1 S2 Ba1 124.50(3) 3_565 .
Ga1 S2 Ba1 124.50(3) 3_565 .
Ge1 S2 Ba1 124.50(3) 9_565 .
Ga1 S2 Ba1 124.50(3) 9_565 .
Ge1 S2 Ba2 88.33(4) 3_565 .
Ga1 S2 Ba2 88.33(4) 3_565 .
Ge1 S2 Ba2 88.33(4) 9_565 .
Ga1 S2 Ba2 88.33(4) 9_565 .
Ba1 S2 Ba2 112.48(3) . .
Ge1 S3 Ga1 0.00(4) 2_665 2_665
Ge1 S3 Ge1 103.01(5) 2_665 8
Ga1 S3 Ge1 103.01(5) 2_665 8
Ge1 S3 Ga1 103.01(5) 2_665 8
Ga1 S3 Ga1 103.01(5) 2_665 8
Ge1 S3 Ga1 0.0 8 8
Ge1 S3 Ba1 94.08(4) 2_665 4_665
Ga1 S3 Ba1 94.08(4) 2_665 4_665
Ge1 S3 Ba1 94.08(4) 8 4_665
Ga1 S3 Ba1 94.08(4) 8 4_665
Ge1 S3 Ba2 122.28(4) 2_665 4_664
Ga1 S3 Ba2 122.28(4) 2_665 4_664
Ge1 S3 Ba2 122.28(4) 8 4_664
Ga1 S3 Ba2 122.28(4) 8 4_664
Ba1 S3 Ba2 114.33(3) 4_665 4_664
Ga2 S4 Ge1 106.93(4) . 7_655
Ga2 S4 Ga1 106.93(4) . 7_655
Ge1 S4 Ga1 0.0 7_655 7_655
Ga2 S4 Ga1 106.93(4) . 1_655
Ge1 S4 Ga1 108.58(5) 7_655 1_655
Ga1 S4 Ga1 108.58(5) 7_655 1_655
Ga2 S4 Ge1 106.93(4) . 1_655
Ge1 S4 Ge1 108.58(5) 7_655 1_655
Ga1 S4 Ge1 108.58(5) 7_655 1_655
Ga1 S4 Ge1 0.00(4) 1_655 1_655
Ga2 S5 Ga2 108.52(6) 3_765 2_645
Ga2 S5 Ga2 108.52(6) 3_765 .
Ga2 S5 Ga2 108.52(6) 2_645 .

loop_
_geom_bond_atom_site_label_1
_geom_bond_atom_site_label_2
_geom_bond_distance
_geom_bond_site_symmetry_2
Ba1 S2 3.4422(12) .
Ba1 S2 3.4422(12) 3_565
Ba1 S2 3.4422(12) 2_665
Ba1 S3 3.5539(13) 6_554
Ba1 S3 3.5539(13) 5_564
Ba1 S3 3.5539(13) 4_664
Ba1 S1 3.6056(7) 2
Ba1 S1 3.6056(7) 8_665
Ba1 S1 3.6056(7) 7_565
Ba1 S1 3.6056(7) 1_565
Ba1 S1 3.6056(7) 3_665
Ba1 S1 3.6056(7) 9
Ba2 S1 3.5334(7) 4_665
Ba2 S1 3.5334(8) 10
Ba2 S1 3.5334(8) 5_565
Ba2 S1 3.5334(8) 11_565
Ba2 S1 3.5334(8) 6
Ba2 S1 3.5334(7) 12_665
Ba2 S3 3.6033(13) 5_565
Ba2 S3 3.6033(13) 6
Ba2 S3 3.6032(13) 4_665
Ba2 S2 3.6547(13) .
Ba2 S2 3.6547(13) 2_665
Ba2 S2 3.6547(13) 3_565
Ga1 S2 2.2477(8) 2_665
Ga1 S3 2.2522(8) 3_565
Ga1 S1 2.2538(11) 5_565
Ga1 S4 2.3218(7) 1_455
Ga2 S1 2.2438(8) .
Ga2 S1 2.2438(8) 7_665
Ga2 S5 2.3071(9) .
Ga2 S4 2.3203(10) .
S1 Ge1 2.2538(11) 6_654
S1 Ga1 2.2538(11) 6_654
S1 Ba2 3.5334(7) 4_664
S1 Ba1 3.6056(7) 1_545
S2 Ge1 2.2477(8) 3_565
S2 Ga1 2.2477(8) 3_565
S2 Ge1 2.2477(8) 9_565
S2 Ga1 2.2477(8) 9_565
S3 Ge1 2.2522(8) 2_665
S3 Ga1 2.2522(8) 2_665
S3 Ge1 2.2522(8) 8
S3 Ga1 2.2522(8) 8
S3 Ba1 3.5539(13) 4_665
S3 Ba2 3.6033(13) 4_664
S4 Ge1 2.3218(7) 7_655
S4 Ga1 2.3218(7) 7_655
S4 Ga1 2.3218(7) 1_655
S4 Ge1 2.3218(7) 1_655
S5 Ga2 2.3071(9) 3_765
S5 Ga2 2.3071(9) 2_645
